data_1520514
loop_
_publ_author_name
'Chang, Meng-Yang'
'Cheng, Yu-Chieh'
'Lu, Yi-Ju'

_publ_section_title
;
 Synthesis of Substituted Benzenes via Bi(OTf)3-Mediated Intramolecular
 Carbonyl Allylation of \a-Prenyl or \a-Geranyl \b-Arylketosulfones.
;
_journal_issue 12
_journal_name_full 'Organic letters'
_journal_page_first 3142
_journal_page_last 3145
_journal_paper_doi 10.1021/acs.orglett.5b01461
_journal_volume 17
_journal_year 2015
_chemical_formula_sum 'C20 H24 O4 S'
_chemical_formula_weight 360.45
_space_group_crystal_system monoclinic
_space_group_IT_number 7
_space_group_name_Hall 'P -2yac'
_space_group_name_H-M_alt 'P 1 n 1'
_symmetry_space_group_name_Hall 'P -2yac'
_symmetry_space_group_name_H-M 'P 1 n 1'
_atom_sites_solution_hydrogens geom
_audit_creation_method SHELXL-2014/6
_cell_angle_alpha 90
_cell_angle_beta 102.129(4)
_cell_angle_gamma 90
_cell_formula_units_Z 2
_cell_length_a 11.2988(18)
_cell_length_b 5.7063(9)
_cell_length_c 14.045(2)
_cell_measurement_reflns_used 3246
_cell_measurement_temperature 100(2)
_cell_measurement_theta_max 26.1738
_cell_measurement_theta_min 2.5979
_cell_volume 885.3(2)
_computing_cell_refinement 'SAINT V8.34A (Bruker AXS Inc., 2013)'
_computing_data_collection 'APEX2 (Bruker AXS, 2010)'
_computing_data_reduction 'SAINT V8.34A (Bruker AXS Inc., 2013)'
_computing_molecular_graphics 'SHELXTL (Sheldrick, 2008)'
_computing_publication_material SHELXTL
_computing_structure_refinement 'SHELXL-2014/6 (Sheldrick, 2014)'
_diffrn_ambient_temperature 100(2)
_diffrn_detector_area_resol_mean 8.3333
_diffrn_measured_fraction_theta_full 0.998
_diffrn_measured_fraction_theta_max 0.995
_diffrn_measurement_device_type 'Bruker APEX-II CCD'
_diffrn_measurement_method '\f and \w scans'
_diffrn_radiation_type MoK\a
_diffrn_radiation_wavelength 0.71073
_diffrn_reflns_av_R_equivalents 0.0406
_diffrn_reflns_av_unetI/netI 0.0268
_diffrn_reflns_laue_measured_fraction_full 0.998
_diffrn_reflns_laue_measured_fraction_max 0.995
_diffrn_reflns_limit_h_max 13
_diffrn_reflns_limit_h_min -14
_diffrn_reflns_limit_k_max 7
_diffrn_reflns_limit_k_min 0
_diffrn_reflns_limit_l_max 17
_diffrn_reflns_limit_l_min 0
_diffrn_reflns_number 1803
_diffrn_reflns_point_group_measured_fraction_full 0.500
_diffrn_reflns_point_group_measured_fraction_max 0.498
_diffrn_reflns_theta_full 25.242
_diffrn_reflns_theta_max 26.410
_diffrn_reflns_theta_min 2.598
_exptl_absorpt_coefficient_mu 0.205
_exptl_absorpt_correction_T_max 0.9485
_exptl_absorpt_correction_T_min 0.8164
_exptl_absorpt_correction_type multi-scan
_exptl_absorpt_process_details 'TWINABS V2012/2 (Bruker AXS Inc.)'
_exptl_crystal_colour Colorless
_exptl_crystal_density_diffrn 1.352
_exptl_crystal_density_meas ?
_exptl_crystal_density_method 'not measured'
_exptl_crystal_description Lump
_exptl_crystal_F_000 384
_exptl_crystal_size_max 0.25
_exptl_crystal_size_mid 0.20
_exptl_crystal_size_min 0.16
_refine_diff_density_max 0.202
_refine_diff_density_min -0.238
_refine_diff_density_rms 0.043
_refine_ls_abs_structure_details
;
No quotients, so Flack parameter determined by classical intensity fit
;
_refine_ls_abs_structure_Flack 0.07(7)
_refine_ls_extinction_method none
_refine_ls_goodness_of_fit_ref 1.042
_refine_ls_hydrogen_treatment constr
_refine_ls_matrix_type full
_refine_ls_number_parameters 231
_refine_ls_number_reflns 1803
_refine_ls_number_restraints 2
_refine_ls_restrained_S_all 1.041
_refine_ls_R_factor_all 0.0292
_refine_ls_R_factor_gt 0.0275
_refine_ls_shift/su_max 0.000
_refine_ls_shift/su_mean 0.000
_refine_ls_structure_factor_coef Fsqd
_refine_ls_weighting_details 'w=1/[\s^2^(Fo^2^)+(0.0373P)^2^+0.2186P] where P=(Fo^2^+2Fc^2^)/3'
_refine_ls_weighting_scheme calc
_refine_ls_wR_factor_gt 0.0662
_refine_ls_wR_factor_ref 0.0670
_reflns_Friedel_coverage 0.000
_reflns_friedel_fraction_full 0.000
_reflns_friedel_fraction_max 0.000
_reflns_number_gt 1744
_reflns_number_total 1803
_reflns_threshold_expression 'I > 2\s(I)'
_cod_data_source_file ol5b01461_si_002.cif
_cod_data_source_block twin5
_cod_depositor_comments
;
The following automatic conversions were performed:

'_exptl_crystal_density_meas' value 'not measured' was changed to '?'
- the value is perceived as not measured.

Automatic conversion script
Id: cif_fix_values 3271 2015-04-21 07:52:19Z andrius 

 Adding full bibliography for 1520513--1520517.cif.
;
_cod_original_cell_volume 885.4(2)
_cod_database_code 1520514
_shelx_space_group_comment
;
The symmetry employed for this shelxl refinement is uniquely defined
by the following loop, which should always be used as a source of
symmetry information in preference to the above space-group names.
They are only intended as comments.
;
_shelxl_version_number 2014/6

loop_
_space_group_symop_operation_xyz
'x, y, z'
'x+1/2, -y, z+1/2'

loop_
_atom_site_label
_atom_site_type_symbol
_atom_site_fract_x
_atom_site_fract_y
_atom_site_fract_z
_atom_site_U_iso_or_equiv
_atom_site_adp_type
_atom_site_occupancy
_atom_site_site_symmetry_order
_atom_site_calc_flag
_atom_site_refinement_flags_posn
_atom_site_refinement_flags_adp
C1 C 0.4544(3) 0.9472(5) 0.1324(2) 0.0162(6) Uani 1 1 d . .
H1A H 0.5082 0.9415 0.0860 0.024 Uiso 1 1 calc R U
H1B H 0.4533 1.1067 0.1581 0.024 Uiso 1 1 calc R U
H1C H 0.3723 0.9024 0.0993 0.024 Uiso 1 1 calc R U
C2 C 0.4998(3) 0.7790(5) 0.2153(2) 0.0134(6) Uani 1 1 d . .
C3 C 0.6299(2) 0.8312(5) 0.2664(2) 0.0150(6) Uani 1 1 d . .
H3A H 0.6348 0.9938 0.2915 0.018 Uiso 1 1 calc R U
H3B H 0.6828 0.8195 0.2187 0.018 Uiso 1 1 calc R U
C4 C 0.6758(2) 0.6631(5) 0.3509(2) 0.0146(6) Uani 1 1 d . .
H4A H 0.7597 0.7054 0.3830 0.018 Uiso 1 1 calc R U
H4B H 0.6765 0.5010 0.3258 0.018 Uiso 1 1 calc R U
C5 C 0.5934(2) 0.6761(5) 0.4252(2) 0.0120(5) Uani 1 1 d . .
H5 H 0.5951 0.8416 0.4488 0.014 Uiso 1 1 calc R U
C6 C 0.6038(3) 0.5855(5) 0.6292(2) 0.0150(6) Uani 1 1 d . .
C7 C 0.6425(3) 0.7944(5) 0.6758(2) 0.0178(6) Uani 1 1 d . .
H7 H 0.7014 0.8879 0.6543 0.021 Uiso 1 1 calc R U
C8 C 0.5946(3) 0.8654(5) 0.7541(2) 0.0220(6) Uani 1 1 d . .
H8 H 0.6211 1.0082 0.7864 0.026 Uiso 1 1 calc R U
C9 C 0.5080(3) 0.7295(6) 0.7860(2) 0.0229(7) Uani 1 1 d . .
C10 C 0.4738(3) 0.5171(6) 0.7400(2) 0.0225(7) Uani 1 1 d . .
H10 H 0.4170 0.4207 0.7628 0.027 Uiso 1 1 calc R U
C11 C 0.5204(3) 0.4436(5) 0.6621(2) 0.0183(6) Uani 1 1 d . .
H11 H 0.4960 0.2982 0.6312 0.022 Uiso 1 1 calc R U
C12 C 0.4513(3) 0.8144(7) 0.8679(3) 0.0335(8) Uani 1 1 d . .
H12A H 0.3716 0.8819 0.8409 0.050 Uiso 1 1 calc R U
H12B H 0.5033 0.9341 0.9055 0.050 Uiso 1 1 calc R U
H12C H 0.4423 0.6825 0.9105 0.050 Uiso 1 1 calc R U
C13 C 0.4188(3) 0.7828(5) 0.2904(2) 0.0118(5) Uani 1 1 d . .
H13A H 0.3353 0.7404 0.2572 0.014 Uiso 1 1 calc R U
H13B H 0.4165 0.9447 0.3153 0.014 Uiso 1 1 calc R U
C14 C 0.4596(2) 0.6166(5) 0.3774(2) 0.0109(5) Uani 1 1 d . .
C15 C 0.3740(2) 0.6480(5) 0.4472(2) 0.0130(6) Uani 1 1 d . .
C16 C 0.2913(3) 0.4737(5) 0.4572(2) 0.0171(6) Uani 1 1 d . .
H16 H 0.2886 0.3321 0.4213 0.020 Uiso 1 1 calc R U
C17 C 0.2118(3) 0.5079(6) 0.5205(2) 0.0205(7) Uani 1 1 d . .
H17 H 0.1548 0.3895 0.5268 0.025 Uiso 1 1 calc R U
C18 C 0.2158(3) 0.7107(6) 0.5733(2) 0.0215(7) Uani 1 1 d . .
H18 H 0.1633 0.7304 0.6175 0.026 Uiso 1 1 calc R U
C19 C 0.2965(3) 0.8879(5) 0.5623(2) 0.0203(6) Uani 1 1 d . .
H19 H 0.2983 1.0296 0.5981 0.024 Uiso 1 1 calc R U
C20 C 0.3748(3) 0.8569(5) 0.4989(2) 0.0149(6) Uani 1 1 d . .
H20 H 0.4290 0.9788 0.4907 0.018 Uiso 1 1 calc R U
O1 O 0.50186(17) 0.5434(3) 0.17654(15) 0.0140(4) Uani 1 1 d . .
H1 H 0.4355 0.5152 0.1385 0.021 Uiso 1 1 calc R U
O2 O 0.78935(18) 0.5656(4) 0.54865(15) 0.0185(4) Uani 1 1 d . .
O3 O 0.63611(18) 0.2500(4) 0.51029(15) 0.0193(5) Uani 1 1 d . .
O4 O 0.45075(17) 0.3793(3) 0.34378(14) 0.0136(4) Uani 1 1 d . .
H4 H 0.4686 0.3726 0.2887 0.020 Uiso 1 1 calc R U
S1 S 0.66282(6) 0.49561(12) 0.52791(6) 0.01332(14) Uani 1 1 d . .

loop_
_atom_site_aniso_label
_atom_site_aniso_U_11
_atom_site_aniso_U_22
_atom_site_aniso_U_33
_atom_site_aniso_U_23
_atom_site_aniso_U_13
_atom_site_aniso_U_12
C1 0.0176(14) 0.0151(15) 0.0156(14) -0.0010(11) 0.0029(11) 0.0004(11)
C2 0.0152(13) 0.0111(14) 0.0146(14) -0.0022(11) 0.0045(11) 0.0007(11)
C3 0.0131(13) 0.0165(14) 0.0164(14) 0.0001(11) 0.0056(11) -0.0022(11)
C4 0.0087(13) 0.0176(15) 0.0176(15) -0.0007(12) 0.0028(10) 0.0007(11)
C5 0.0148(13) 0.0091(13) 0.0125(13) 0.0017(10) 0.0040(10) -0.0002(11)
C6 0.0161(14) 0.0165(14) 0.0117(13) 0.0023(11) 0.0011(10) 0.0018(11)
C7 0.0191(15) 0.0170(15) 0.0158(14) 0.0023(12) -0.0002(11) -0.0002(12)
C8 0.0253(16) 0.0189(16) 0.0191(15) -0.0006(12) -0.0014(12) 0.0002(12)
C9 0.0232(17) 0.0312(19) 0.0133(14) 0.0029(13) 0.0012(12) 0.0073(14)
C10 0.0245(16) 0.0255(16) 0.0187(16) 0.0061(14) 0.0075(12) -0.0018(14)
C11 0.0209(16) 0.0138(15) 0.0193(15) 0.0037(12) 0.0021(11) -0.0037(12)
C12 0.037(2) 0.045(2) 0.0212(17) 0.0000(16) 0.0116(15) 0.0092(17)
C13 0.0116(12) 0.0099(13) 0.0127(14) -0.0010(11) 0.0002(10) 0.0005(11)
C14 0.0120(13) 0.0078(13) 0.0130(13) -0.0003(11) 0.0027(10) -0.0014(10)
C15 0.0101(13) 0.0131(13) 0.0151(13) 0.0040(11) 0.0006(10) 0.0016(10)
C16 0.0141(14) 0.0151(15) 0.0212(15) -0.0008(12) 0.0021(11) -0.0019(12)
C17 0.0134(14) 0.0204(15) 0.0282(18) 0.0048(14) 0.0054(12) -0.0033(12)
C18 0.0197(15) 0.0246(17) 0.0238(16) 0.0054(13) 0.0125(12) 0.0051(13)
C19 0.0223(15) 0.0171(15) 0.0236(16) -0.0010(13) 0.0097(12) 0.0035(13)
C20 0.0144(14) 0.0116(14) 0.0203(15) 0.0011(11) 0.0073(11) -0.0016(11)
O1 0.0142(10) 0.0109(11) 0.0163(10) -0.0040(8) 0.0014(8) 0.0024(8)
O2 0.0142(10) 0.0212(11) 0.0189(11) 0.0042(8) 0.0009(8) 0.0010(8)
O3 0.0250(12) 0.0108(10) 0.0213(11) 0.0025(8) 0.0027(9) 0.0026(8)
O4 0.0169(10) 0.0081(10) 0.0159(10) -0.0033(8) 0.0036(8) -0.0018(7)
S1 0.0132(3) 0.0115(3) 0.0144(3) 0.0014(3) 0.0009(2) 0.0007(3)

loop_
_atom_type_symbol
_atom_type_description
_atom_type_scat_dispersion_real
_atom_type_scat_dispersion_imag
_atom_type_scat_source
C C 0.0033 0.0016 'International Tables Vol C Tables 4.2.6.8 and 6.1.1.4'
H H 0.0000 0.0000 'International Tables Vol C Tables 4.2.6.8 and 6.1.1.4'
O O 0.0106 0.0060 'International Tables Vol C Tables 4.2.6.8 and 6.1.1.4'
S S 0.1246 0.1234 'International Tables Vol C Tables 4.2.6.8 and 6.1.1.4'

loop_
_geom_angle_atom_site_label_1
_geom_angle_atom_site_label_2
_geom_angle_atom_site_label_3
_geom_angle
C2 C1 H1A 109.5
C2 C1 H1B 109.5
H1A C1 H1B 109.5
C2 C1 H1C 109.5
H1A C1 H1C 109.5
H1B C1 H1C 109.5
O1 C2 C1 109.1(2)
O1 C2 C3 105.6(2)
C1 C2 C3 112.1(2)
O1 C2 C13 109.3(2)
C1 C2 C13 111.4(2)
C3 C2 C13 109.2(2)
C2 C3 C4 112.3(2)
C2 C3 H3A 109.1
C4 C3 H3A 109.1
C2 C3 H3B 109.1
C4 C3 H3B 109.1
H3A C3 H3B 107.9
C3 C4 C5 109.9(2)
C3 C4 H4A 109.7
C5 C4 H4A 109.7
C3 C4 H4B 109.7
C5 C4 H4B 109.7
H4A C4 H4B 108.2
C4 C5 C14 111.6(2)
C4 C5 S1 106.88(19)
C14 C5 S1 115.96(18)
C4 C5 H5 107.3
C14 C5 H5 107.3
S1 C5 H5 107.3
C7 C6 C11 120.7(3)
C7 C6 S1 119.7(2)
C11 C6 S1 119.6(2)
C8 C7 C6 119.3(3)
C8 C7 H7 120.3
C6 C7 H7 120.3
C7 C8 C9 120.7(3)
C7 C8 H8 119.6
C9 C8 H8 119.6
C10 C9 C8 118.7(3)
C10 C9 C12 120.9(3)
C8 C9 C12 120.3(3)
C11 C10 C9 121.4(3)
C11 C10 H10 119.3
C9 C10 H10 119.3
C10 C11 C6 119.1(3)
C10 C11 H11 120.5
C6 C11 H11 120.5
C9 C12 H12A 109.5
C9 C12 H12B 109.5
H12A C12 H12B 109.5
C9 C12 H12C 109.5
H12A C12 H12C 109.5
H12B C12 H12C 109.5
C2 C13 C14 114.4(2)
C2 C13 H13A 108.7
C14 C13 H13A 108.7
C2 C13 H13B 108.7
C14 C13 H13B 108.7
H13A C13 H13B 107.6
O4 C14 C15 108.3(2)
O4 C14 C13 109.4(2)
C15 C14 C13 108.2(2)
O4 C14 C5 110.0(2)
C15 C14 C5 112.7(2)
C13 C14 C5 108.0(2)
C16 C15 C20 119.3(3)
C16 C15 C14 120.7(2)
C20 C15 C14 119.9(2)
C15 C16 C17 119.8(3)
C15 C16 H16 120.1
C17 C16 H16 120.1
C18 C17 C16 120.5(3)
C18 C17 H17 119.7
C16 C17 H17 119.7
C17 C18 C19 120.1(3)
C17 C18 H18 120.0
C19 C18 H18 120.0
C20 C19 C18 119.9(3)
C20 C19 H19 120.1
C18 C19 H19 120.1
C19 C20 C15 120.4(3)
C19 C20 H20 119.8
C15 C20 H20 119.8
C2 O1 H1 109.5
C14 O4 H4 109.5
O3 S1 O2 117.55(13)
O3 S1 C6 108.58(14)
O2 S1 C6 106.26(13)
O3 S1 C5 112.05(13)
O2 S1 C5 104.25(13)
C6 S1 C5 107.60(13)

loop_
_geom_bond_atom_site_label_1
_geom_bond_atom_site_label_2
_geom_bond_distance
C1 C2 1.514(4)
C1 H1A 0.9800
C1 H1B 0.9800
C1 H1C 0.9800
C2 O1 1.452(3)
C2 C3 1.523(4)
C2 C13 1.535(4)
C3 C4 1.529(4)
C3 H3A 0.9900
C3 H3B 0.9900
C4 C5 1.540(4)
C4 H4A 0.9900
C4 H4B 0.9900
C5 C14 1.558(4)
C5 S1 1.811(3)
C5 H5 1.0000
C6 C7 1.386(4)
C6 C11 1.394(4)
C6 S1 1.769(3)
C7 C8 1.384(4)
C7 H7 0.9500
C8 C9 1.395(5)
C8 H8 0.9500
C9 C10 1.389(5)
C9 C12 1.509(4)
C10 C11 1.376(4)
C10 H10 0.9500
C11 H11 0.9500
C12 H12A 0.9800
C12 H12B 0.9800
C12 H12C 0.9800
C13 C14 1.540(4)
C13 H13A 0.9900
C13 H13B 0.9900
C14 O4 1.431(3)
C14 C15 1.525(4)
C15 C16 1.392(4)
C15 C20 1.395(4)
C16 C17 1.404(5)
C16 H16 0.9500
C17 C18 1.370(5)
C17 H17 0.9500
C18 C19 1.392(4)
C18 H18 0.9500
C19 C20 1.392(4)
C19 H19 0.9500
C20 H20 0.9500
O1 H1 0.8400
O2 S1 1.454(2)
O3 S1 1.444(2)
O4 H4 0.8400
